data_1545655
loop_
_publ_author_name
'Y. Piffard'
'A. Lachgar'
'M. Tournoux'

_publ_section_title
;
 Structure cristalline du phosphatoantimonate K3Sb3P2O14
;
_journal_name_full 'Journal of Solid State Chemistry'
_journal_page_first 253
_journal_page_last 256
_journal_paper_doi 10.1016/0022-4596(85)90242-7
_journal_volume 58
_journal_year 1985
_chemical_formula_moiety 'O14 P2 Sb3, 3(K)'
_chemical_formula_sum 'K3 O14 P2 Sb3'
_chemical_formula_weight 768.514
_space_group_IT_number 166
_symmetry_cell_setting trigonal
_symmetry_Int_Tables_number 166
_symmetry_space_group_name_Hall '-R 3 2"'
_symmetry_space_group_name_H-M 'R -3 m :H'
_cell_angle_alpha 90.
_cell_angle_beta 90.
_cell_angle_gamma 120.
_cell_formula_units_Z 3
_cell_length_a 7.147(1)
_cell_length_b 7.147(1)
_cell_length_c 30.936(6)
_cell_volume 1368.5(4)
_diffrn_ambient_temperature 293
_diffrn_radiation_probe x-ray
_diffrn_radiation_type MoK\a
_diffrn_radiation_wavelength 0.71069
_exptl_absorpt_coefficient_mu 5.35
_exptl_crystal_density_diffrn 2.798
_exptl_crystal_F_000 1056
_refine_ls_number_parameters 31
_refine_ls_number_reflns 701
_refine_ls_R_factor_gt 0.033
_refine_ls_wR_factor_gt 0.042
_cod_data_source_file JSSC-1985-58-253-256.cif
_cod_data_source_block K3Sb3P2O14
_cod_original_cell_volume 1368.5(5)
_cod_original_sg_symbol_H-M 'R -3 m'
_cod_database_code 1545655

loop_
_symmetry_equiv_pos_site_id
_symmetry_equiv_pos_as_xyz
1 x,y,z
2 -y,x-y,z
3 -x+y,-x,z
4 y,x,-z
5 -x,-x+y,-z
6 x-y,-y,-z
7 -x,-y,-z
8 y,-x+y,-z
9 x-y,x,-z
10 -y,-x,z
11 x,x-y,z
12 -x+y,y,z
13 1/3+x,2/3+y,2/3+z
14 1/3-y,2/3+x-y,2/3+z
15 1/3-x+y,2/3-x,2/3+z
16 1/3+y,2/3+x,2/3-z
17 1/3-x,2/3-x+y,2/3-z
18 1/3+x-y,2/3-y,2/3-z
19 1/3-x,2/3-y,2/3-z
20 1/3+y,2/3-x+y,2/3-z
21 1/3+x-y,2/3+x,2/3-z
22 1/3-y,2/3-x,2/3+z
23 1/3+x,2/3+x-y,2/3+z
24 1/3-x+y,2/3+y,2/3+z
25 2/3+x,1/3+y,1/3+z
26 2/3-y,1/3+x-y,1/3+z
27 2/3-x+y,1/3-x,1/3+z
28 2/3+y,1/3+x,1/3-z
29 2/3-x,1/3-x+y,1/3-z
30 2/3+x-y,1/3-y,1/3-z
31 2/3-x,1/3-y,1/3-z
32 2/3+y,1/3-x+y,1/3-z
33 2/3+x-y,1/3+x,1/3-z
34 2/3-y,1/3-x,1/3+z
35 2/3+x,1/3+x-y,1/3+z
36 2/3-x+y,1/3+y,1/3+z

loop_
_atom_site_label
_atom_site_type_symbol
_atom_site_thermal_displace_type
_atom_site_fract_x
_atom_site_fract_y
_atom_site_fract_z
_atom_site_occupancy
_atom_site_U_iso_or_equiv
_atom_site_calc_flag
_atom_site_refinement_flags
_atom_site_disorder_assembly
_atom_site_disorder_group
Sb Sb Uiso 0.50000 0.00000 0.00000 1.000 0.0072(1) . . . .
P P Uiso 0.00000 0.00000 0.25309(9) 1.000 0.0101(4) . . . .
O1 O Uiso 0.4641(4) -0.4641(4) 0.31740(10) 1.000 0.0125(6) . . . .
O2 O Uiso 0.5488(4) -0.5488(4) 0.06210(10) 1.000 0.0136(6) . . . .
O3 O Uiso 0.00000 0.00000 0.2050(3) 1.000 0.0190(13) . . . .
K1 K Uiso 0.00000 0.00000 0.43590(10) 0.799(2) 0.0362(8) . . . .
K2 K Uiso 0.00000 0.00000 0.0522(4) 0.701(2) 0.070(3) . . . .

loop_
_geom_angle_atom_site_label_1
_geom_angle_atom_site_label_2
_geom_angle_atom_site_label_3
_geom_angle
_geom_angle_site_symmetry_1
_geom_angle_site_symmetry_2
_geom_angle_site_symmetry_3
_geom_angle_publ_flag
O2 Sb O2 180.00 2_545 . 5_665 yes
O1 Sb O2 92.77(14) 13_554 . 2_545 yes
O1 Sb O2 92.77(14) 15_654 . 2_545 yes
O1 Sb O2 87.23(14) 28_545 . 2_545 yes
O1 Sb O2 87.23(14) 30_445 . 2_545 yes
O1 Sb O2 87.23(14) 13_554 . 5_665 yes
O1 Sb O2 87.23(14) 15_654 . 5_665 yes
O1 Sb O2 92.77(14) 28_545 . 5_665 yes
O1 Sb O2 92.77(14) 30_445 . 5_665 yes
O1 Sb O1 92.27(14) 13_554 . 15_654 yes
O1 Sb O1 180.00 13_554 . 28_545 yes
O1 Sb O1 87.73(14) 13_554 . 30_445 yes
O1 Sb O1 87.73(14) 15_654 . 28_545 yes
O1 Sb O1 180.00 15_654 . 30_445 yes
O1 Sb O1 92.27(14) 28_545 . 30_445 yes
O2 P O3 111.03(15) 28_545 . . yes
O2 P O3 111.04(15) 29_565 . . yes
O2 P O3 111.04(15) 30_345 . . yes
O2 P O2 107.85(19) 28_545 . 29_565 yes
O2 P O2 107.85(19) 28_545 . 30_345 yes
O2 P O2 107.88(19) 29_565 . 30_345 yes
Sb O1 Sb 133.56(17) 25_445 . 26_545 yes
Sb O2 P 128.5(2) 3_655 . 28_545 yes

loop_
_geom_bond_atom_site_label_1
_geom_bond_atom_site_label_2
_geom_bond_distance
_geom_bond_site_symmetry_1
_geom_bond_site_symmetry_2
_geom_bond_publ_flag
Sb O2 2.014(3) . 2_545 yes
Sb O2 2.014(3) . 5_665 yes
Sb O1 1.944(3) . 13_554 yes
Sb O1 1.945(4) . 15_654 yes
Sb O1 1.944(3) . 28_545 yes
Sb O1 1.945(4) . 30_445 yes
P O3 1.488(10) . . yes
P O2 1.564(3) . 28_545 yes
P O2 1.563(4) . 29_565 yes
P O2 1.563(4) . 30_345 yes
